data_4088885
loop_
_publ_author_name
'Brunner, Tobias S.'
'Benndorf, Paul'
'Gamer, Michael T.'
'Kn\"ofel, Nicolai'
'Gugau, Katharina'
'Roesky, Peter W.'

_publ_contact_author
;
      Prof. Dr. Peter W. Roesky
      Karlsruher Institut fuer Technologie (KIT), CS
      Institut fuer Anorganische Chemie (AOC)
      Lehrstuhl fuer Anorganische Funktionsmaterialien
      Engesserstr. 15, Geb. 30.45
      76131 Karlsruhe 
      Bundesrepublik Deutschland
;
_publ_section_title
;
 Enantiopure Amidinate Complexes of the Rare-Earth Elements
;
_journal_issue 20
_journal_name_full Organometallics
_journal_page_first 3474
_journal_paper_doi 10.1021/acs.organomet.6b00523
_journal_volume 35
_journal_year 2016
_chemical_absolute_configuration rm
_chemical_formula_moiety 'C21 H29 N2, 0.5(C7 H8), Cl'
_chemical_formula_sum 'C24.5 H33 Cl N2'
_chemical_formula_weight 390.97
_space_group_crystal_system monoclinic
_space_group_IT_number 4
_space_group_name_Hall 'P 2yb'
_space_group_name_H-M_alt 'P 1 21 1'
_atom_sites_solution_hydrogens mixed
_audit_creation_date 2016-06-06
_audit_creation_method
;
Olex2 1.2
(compiled 2016.02.19 svn.r3266 for OlexSys, GUI svn.r5155)
;
_cell_angle_alpha 90
_cell_angle_beta 102.371(5)
_cell_angle_gamma 90
_cell_formula_units_Z 4
_cell_length_a 8.4967(5)
_cell_length_b 17.3514(7)
_cell_length_c 16.4202(11)
_cell_measurement_reflns_used 24815
_cell_measurement_temperature 150
_cell_measurement_theta_max 29.51
_cell_measurement_theta_min 1.73
_cell_volume 2364.6(2)
_computing_cell_refinement 'STOE X-AREA, PLATON (A.L.Spek, 2009)'
_computing_data_collection 'STOE X-AREA'
_computing_data_reduction 'STOE X-RED & LANA, PLATON (A.L.Spek, 2009)'
_computing_molecular_graphics 'Diamond 2/3, Olex2 (Dolomanov et al., 2009)'
_computing_publication_material 'MS Word, Olex2 (Dolomanov et al., 2009)'
_computing_structure_refinement 'SHELXL-2014/7 (Sheldrick, 2015)'
_computing_structure_solution 'SHELXS-2014/7 (Sheldrick, 2015)'
_diffrn_ambient_temperature 150
_diffrn_detector 'image plate (34cm diameter)'
_diffrn_detector_area_resol_mean 6.67
_diffrn_detector_type 'STOE image plate'
_diffrn_measured_fraction_theta_full 1.000
_diffrn_measured_fraction_theta_max 0.997
_diffrn_measurement_device 'two-circle goniometer'
_diffrn_measurement_device_type 'STOE IPDS 2'
_diffrn_measurement_method '\w scans'
_diffrn_radiation_collimation '0.5mm monocapillary'
_diffrn_radiation_monochromator 'plane graphite'
_diffrn_radiation_type MoK\a
_diffrn_radiation_wavelength 0.71073
_diffrn_reflns_av_R_equivalents 0.0473
_diffrn_reflns_av_unetI/netI 0.0533
_diffrn_reflns_Laue_measured_fraction_full 1.000
_diffrn_reflns_Laue_measured_fraction_max 0.997
_diffrn_reflns_limit_h_max 10
_diffrn_reflns_limit_h_min -10
_diffrn_reflns_limit_k_max 21
_diffrn_reflns_limit_k_min -21
_diffrn_reflns_limit_l_max 20
_diffrn_reflns_limit_l_min -20
_diffrn_reflns_number 34885
_diffrn_reflns_point_group_measured_fraction_full 1.000
_diffrn_reflns_point_group_measured_fraction_max 0.996
_diffrn_reflns_theta_full 25.242
_diffrn_reflns_theta_max 26.066
_diffrn_reflns_theta_min 1.729
_diffrn_source 'sealed tube, 12x0.4mm long-fine focus'
_exptl_absorpt_coefficient_mu 0.172
_exptl_absorpt_correction_T_max 0.9832
_exptl_absorpt_correction_T_min 0.9457
_exptl_absorpt_correction_type integration
_exptl_absorpt_process_details 'STOE X-RED & X-SHAPE'
_exptl_crystal_colour colourless
_exptl_crystal_colour_primary colourless
_exptl_crystal_density_diffrn 1.098
_exptl_crystal_description irregular
_exptl_crystal_F_000 844
_exptl_crystal_size_max 0.315
_exptl_crystal_size_mid 0.22
_exptl_crystal_size_min 0.036
_refine_diff_density_max 0.639
_refine_diff_density_min -0.260
_refine_diff_density_rms 0.042
_refine_ls_abs_structure_details
;
 Flack x determined using 2961 quotients [(I+)-(I-)]/[(I+)+(I-)]
 (Parsons, Flack and Wagner, Acta Cryst. B69 (2013) 249-259).
;
_refine_ls_abs_structure_Flack 0.02(3)
_refine_ls_extinction_method none
_refine_ls_goodness_of_fit_ref 1.015
_refine_ls_hydrogen_treatment mixed
_refine_ls_matrix_type full
_refine_ls_number_parameters 523
_refine_ls_number_reflns 9329
_refine_ls_number_restraints 1
_refine_ls_restrained_S_all 1.015
_refine_ls_R_factor_all 0.0647
_refine_ls_R_factor_gt 0.0485
_refine_ls_shift/su_max 0.000
_refine_ls_shift/su_mean 0.000
_refine_ls_structure_factor_coef Fsqd
_refine_ls_weighting_details 'w=1/[\s^2^(Fo^2^)+(0.0532P)^2^] where P=(Fo^2^+2Fc^2^)/3'
_refine_ls_weighting_scheme calc
_refine_ls_wR_factor_gt 0.0974
_refine_ls_wR_factor_ref 0.1031
_reflns_Friedel_coverage 0.931
_reflns_Friedel_fraction_full 1.000
_reflns_Friedel_fraction_max 0.994
_reflns_number_gt 7670
_reflns_number_total 9329
_reflns_threshold_expression 'I > 2\s(I)'
_cod_data_source_file om6b00523_si_002.cif
_cod_data_source_block PETAHCl
_cod_depositor_comments
;

2020-06-08
Z value and formula fixed to values more according to usual
chemical conventions.                 miguel
;
_cod_original_formula_sum 'C49 H66 Cl2 N4'
_cod_original_formula_weight 781.95
_cod_original_formula_moiety '2(C21 H29 N2), C7 H8, 2(Cl)'
_cod_original_formula_units_Z 2
_cod_database_code 4088885
_shelx_space_group_comment
;
The symmetry employed for this shelxl refinement is uniquely defined
by the following loop, which should always be used as a source of
symmetry information in preference to the above space-group names.
They are only intended as comments.
;
_olex2_refinement_description
;
1. Fixed Uiso
 At 1.2 times of:
  All C(H) groups
 At 1.5 times of:
  All C(H,H,H) groups
2.a Ternary CH refined with riding coordinates:
 C6(H6), C14(H14), C27(H27), C35(H35)
2.b Aromatic/amide H refined with riding coordinates:
 C9(H9), C10(H10), C11(H11), C12(H12), C13(H13), C17(H17), C18(H18), C19(H19),
 C20(H20), C21(H21), C30(H30), C31(H31), C32(H32), C33(H33), C34(H34), C38(H38),
  C39(H39), C40(H40), C41(H41), C42(H42), C45(H45), C46(H46), C47(H47),
 C48(H48), C49(H49)
2.c Idealised Me refined as rotating group:
 C3(H3A,H3B,H3C), C4(H4A,H4B,H4C), C5(H5A,H5B,H5C), C7(H7A,H7B,H7C), C15(H15A,
 H15B,H15C), C24(H24A,H24B,H24C), C25(H25A,H25B,H25C), C26(H26A,H26B,H26C),
 C28(H28A,H28B,H28C), C36(H36A,H36B,H36C), C43(H43A,H43B,H43C)
;
_shelx_shelxl_version_number 2014/7
_olex2_submission_special_instructions 'No special instructions were received'

loop_
_space_group_symop_operation_xyz
'x, y, z'
'-x, y+1/2, -z'

loop_
_atom_site_label
_atom_site_type_symbol
_atom_site_fract_x
_atom_site_fract_y
_atom_site_fract_z
_atom_site_U_iso_or_equiv
_atom_site_adp_type
_atom_site_occupancy
_atom_site_site_symmetry_order
_atom_site_calc_flag
_atom_site_refinement_flags_posn
C1 C 0.3996(4) 0.6491(2) 1.0779(2) 0.0231(8) Uani 1 1 d .
C2 C 0.4154(4) 0.5813(2) 1.1391(2) 0.0251(8) Uani 1 1 d .
C3 C 0.5863(5) 0.5487(3) 1.1617(3) 0.0437(11) Uani 1 1 d .
H3A H 0.6162 0.5285 1.1114 0.066 Uiso 1 1 calc GR
H3B H 0.5907 0.5071 1.2025 0.066 Uiso 1 1 calc GR
H3C H 0.6615 0.5897 1.1856 0.066 Uiso 1 1 calc GR
C4 C 0.3703(5) 0.6119(2) 1.2188(2) 0.0332(9) Uani 1 1 d .
H4A H 0.3908 0.5719 1.2619 0.050 Uiso 1 1 calc GR
H4B H 0.2559 0.6258 1.2069 0.050 Uiso 1 1 calc GR
H4C H 0.4355 0.6575 1.2384 0.050 Uiso 1 1 calc GR
C5 C 0.3012(5) 0.5160(2) 1.1018(3) 0.0349(9) Uani 1 1 d .
H5A H 0.3237 0.5006 1.0481 0.052 Uiso 1 1 calc GR
H5B H 0.1895 0.5339 1.0937 0.052 Uiso 1 1 calc GR
H5C H 0.3173 0.4718 1.1399 0.052 Uiso 1 1 calc GR
C6 C 0.1901(4) 0.7251(2) 0.9756(2) 0.0273(8) Uani 1 1 d .
H6 H 0.2721 0.7303 0.9404 0.033 Uiso 1 1 calc R
C7 C 0.0359(5) 0.6911(3) 0.9217(3) 0.0379(10) Uani 1 1 d .
H7A H 0.0601 0.6409 0.8998 0.057 Uiso 1 1 calc GR
H7B H -0.0059 0.7260 0.8752 0.057 Uiso 1 1 calc GR
H7C H -0.0451 0.6845 0.9556 0.057 Uiso 1 1 calc GR
C8 C 0.1577(4) 0.8049(2) 1.0072(2) 0.0256(8) Uani 1 1 d .
C9 C 0.1122(4) 0.8159(2) 1.0818(2) 0.0285(8) Uani 1 1 d .
H9 H 0.1067 0.7732 1.1172 0.034 Uiso 1 1 calc R
C10 C 0.0742(5) 0.8893(3) 1.1057(3) 0.0361(9) Uani 1 1 d .
H10 H 0.0424 0.8966 1.1572 0.043 Uiso 1 1 calc R
C11 C 0.0827(5) 0.9517(3) 1.0545(3) 0.0422(10) Uani 1 1 d .
H11 H 0.0567 1.0018 1.0709 0.051 Uiso 1 1 calc R
C12 C 0.1287(5) 0.9415(3) 0.9800(3) 0.0426(10) Uani 1 1 d .
H12 H 0.1345 0.9843 0.9447 0.051 Uiso 1 1 calc R
C13 C 0.1663(5) 0.8685(3) 0.9568(3) 0.0356(9) Uani 1 1 d .
H13 H 0.1986 0.8616 0.9053 0.043 Uiso 1 1 calc R
C14 C 0.5516(4) 0.7546(2) 1.0216(2) 0.0237(7) Uani 1 1 d .
H14 H 0.4567 0.7884 1.0227 0.028 Uiso 1 1 calc R
C15 C 0.7031(4) 0.7958(2) 1.0680(3) 0.0327(9) Uani 1 1 d .
H15A H 0.6972 0.8029 1.1265 0.049 Uiso 1 1 calc GR
H15B H 0.7113 0.8462 1.0423 0.049 Uiso 1 1 calc GR
H15C H 0.7981 0.7648 1.0650 0.049 Uiso 1 1 calc GR
C16 C 0.5589(4) 0.7407(2) 0.9311(2) 0.0263(8) Uani 1 1 d .
C17 C 0.5450(5) 0.8040(3) 0.8776(3) 0.0381(10) Uani 1 1 d .
H17 H 0.5261 0.8538 0.8974 0.046 Uiso 1 1 calc R
C18 C 0.5587(5) 0.7943(3) 0.7952(3) 0.0482(12) Uani 1 1 d .
H18 H 0.5498 0.8375 0.7590 0.058 Uiso 1 1 calc R
C19 C 0.5851(5) 0.7218(4) 0.7662(3) 0.0516(13) Uani 1 1 d .
H19 H 0.5966 0.7154 0.7103 0.062 Uiso 1 1 calc R
C20 C 0.5949(5) 0.6586(3) 0.8180(3) 0.0487(12) Uani 1 1 d .
H20 H 0.6100 0.6085 0.7974 0.058 Uiso 1 1 calc R
C21 C 0.5825(5) 0.6683(2) 0.9003(3) 0.0347(9) Uani 1 1 d .
H21 H 0.5903 0.6247 0.9360 0.042 Uiso 1 1 calc R
C22 C 1.0378(4) 0.4696(2) 0.3985(2) 0.0223(7) Uani 1 1 d .
C23 C 1.0254(4) 0.4052(2) 0.3337(2) 0.0253(8) Uani 1 1 d .
C24 C 0.8523(5) 0.3767(3) 0.3021(3) 0.0371(10) Uani 1 1 d .
H24A H 0.8518 0.3343 0.2626 0.056 Uiso 1 1 calc GR
H24B H 0.7856 0.4191 0.2742 0.056 Uiso 1 1 calc GR
H24C H 0.8089 0.3585 0.3494 0.056 Uiso 1 1 calc GR
C25 C 1.0875(5) 0.4376(3) 0.2594(2) 0.0345(9) Uani 1 1 d .
H25A H 1.0785 0.3981 0.2160 0.052 Uiso 1 1 calc GR
H25B H 1.2005 0.4529 0.2779 0.052 Uiso 1 1 calc GR
H25C H 1.0229 0.4826 0.2368 0.052 Uiso 1 1 calc GR
C26 C 1.1293(5) 0.3370(2) 0.3723(3) 0.0367(9) Uani 1 1 d .
H26A H 1.0905 0.3178 0.4206 0.055 Uiso 1 1 calc GR
H26B H 1.2416 0.3537 0.3902 0.055 Uiso 1 1 calc GR
H26C H 1.1224 0.2957 0.3309 0.055 Uiso 1 1 calc GR
C27 C 0.8848(4) 0.5729(2) 0.4582(2) 0.0257(8) Uani 1 1 d .
H27 H 0.9822 0.6056 0.4594 0.031 Uiso 1 1 calc R
C28 C 0.7379(4) 0.6163(2) 0.4097(3) 0.0328(9) Uani 1 1 d .
H28A H 0.7521 0.6270 0.3531 0.049 Uiso 1 1 calc GR
H28B H 0.7261 0.6650 0.4381 0.049 Uiso 1 1 calc GR
H28C H 0.6411 0.5849 0.4069 0.049 Uiso 1 1 calc GR
C29 C 0.8711(4) 0.5581(2) 0.5477(2) 0.0302(9) Uani 1 1 d .
C30 C 0.8105(4) 0.4903(3) 0.5725(3) 0.0370(10) Uani 1 1 d .
H30 H 0.7792 0.4500 0.5333 0.044 Uiso 1 1 calc R
C31 C 0.7949(5) 0.4807(3) 0.6544(3) 0.0495(13) Uani 1 1 d .
H31 H 0.7533 0.4338 0.6712 0.059 Uiso 1 1 calc R
C32 C 0.8402(7) 0.5394(4) 0.7114(3) 0.0628(17) Uani 1 1 d .
H32 H 0.8284 0.5333 0.7673 0.075 Uiso 1 1 calc R
C33 C 0.9020(8) 0.6061(4) 0.6875(3) 0.0719(19) Uani 1 1 d .
H33 H 0.9353 0.6460 0.7270 0.086 Uiso 1 1 calc R
C34 C 0.9163(7) 0.6158(3) 0.6058(3) 0.0527(13) Uani 1 1 d .
H34 H 0.9577 0.6629 0.5894 0.063 Uiso 1 1 calc R
C35 C 1.2435(4) 0.5384(2) 0.5100(2) 0.0266(8) Uani 1 1 d .
H35 H 1.1594 0.5382 0.5442 0.032 Uiso 1 1 calc R
C36 C 1.3944(5) 0.4986(3) 0.5597(3) 0.0399(10) Uani 1 1 d .
H36A H 1.3686 0.4452 0.5711 0.060 Uiso 1 1 calc GR
H36B H 1.4324 0.5259 0.6125 0.060 Uiso 1 1 calc GR
H36C H 1.4789 0.4992 0.5274 0.060 Uiso 1 1 calc GR
C37 C 1.2777(4) 0.6213(2) 0.4903(2) 0.0310(8) Uani 1 1 d .
C38 C 1.3299(6) 0.6730(3) 0.5560(3) 0.0492(12) Uani 1 1 d .
H38 H 1.3397 0.6559 0.6119 0.059 Uiso 1 1 calc R
C39 C 1.3672(6) 0.7479(3) 0.5414(4) 0.0602(14) Uani 1 1 d .
H39 H 1.4017 0.7819 0.5871 0.072 Uiso 1 1 calc R
C40 C 1.3550(7) 0.7740(3) 0.4617(4) 0.0585(14) Uani 1 1 d .
H40 H 1.3834 0.8256 0.4519 0.070 Uiso 1 1 calc R
C41 C 1.3011(7) 0.7247(3) 0.3958(4) 0.0552(13) Uani 1 1 d .
H41 H 1.2898 0.7427 0.3402 0.066 Uiso 1 1 calc R
C42 C 1.2627(5) 0.6482(2) 0.4105(3) 0.0413(10) Uani 1 1 d .
H42 H 1.2260 0.6146 0.3647 0.050 Uiso 1 1 calc R
C43 C 0.1040(11) 0.3248(6) 0.6320(7) 0.141(4) Uani 1 1 d .
H43A H 0.0343 0.2971 0.6625 0.212 Uiso 1 1 calc GR
H43B H 0.1423 0.2892 0.5942 0.212 Uiso 1 1 calc GR
H43C H 0.0430 0.3667 0.5996 0.212 Uiso 1 1 calc GR
C44 C 0.2406(6) 0.3566(3) 0.6906(4) 0.0576(14) Uani 1 1 d .
C45 C 0.2234(6) 0.4262(3) 0.7297(3) 0.0550(14) Uani 1 1 d .
H45 H 0.1235 0.4528 0.7163 0.066 Uiso 1 1 calc R
C46 C 0.3481(6) 0.4569(3) 0.7873(3) 0.0582(14) Uani 1 1 d .
H46 H 0.3340 0.5034 0.8153 0.070 Uiso 1 1 calc R
C47 C 0.4955(6) 0.4192(3) 0.8043(4) 0.0559(13) Uani 1 1 d .
H47 H 0.5832 0.4404 0.8436 0.067 Uiso 1 1 calc R
C48 C 0.5155(6) 0.3512(3) 0.7645(3) 0.0528(13) Uani 1 1 d .
H48 H 0.6170 0.3259 0.7763 0.063 Uiso 1 1 calc R
C49 C 0.3902(6) 0.3200(3) 0.7081(3) 0.0522(12) Uani 1 1 d .
H49 H 0.4048 0.2731 0.6808 0.063 Uiso 1 1 calc R
N1 N 0.2517(3) 0.67023(18) 1.04337(19) 0.0247(7) Uani 1 1 d .
N2 N 0.5320(4) 0.68275(18) 1.0655(2) 0.0241(7) Uani 1 1 d .
N3 N 0.9039(4) 0.50058(18) 0.41289(19) 0.0245(6) Uani 1 1 d .
N4 N 1.1847(4) 0.49177(18) 0.43449(19) 0.0245(7) Uani 1 1 d .
Cl1 Cl -0.06522(12) 0.62760(6) 1.11679(9) 0.0464(3) Uani 1 1 d .
Cl2 Cl 1.51509(10) 0.44210(5) 0.37322(6) 0.0291(2) Uani 1 1 d .
H1 H 0.180(5) 0.649(2) 1.065(3) 0.031(11) Uiso 1 1 d .
H4 H 1.258(5) 0.472(2) 0.413(3) 0.028(11) Uiso 1 1 d .
H2 H 0.611(5) 0.663(2) 1.089(2) 0.013(9) Uiso 1 1 d .
H3 H 0.813(5) 0.477(2) 0.391(2) 0.018(9) Uiso 1 1 d .

loop_
_atom_site_aniso_label
_atom_site_aniso_U_11
_atom_site_aniso_U_22
_atom_site_aniso_U_33
_atom_site_aniso_U_23
_atom_site_aniso_U_13
_atom_site_aniso_U_12
C1 0.0226(17) 0.0241(19) 0.0245(18) -0.0047(15) 0.0093(14) -0.0003(14)
C2 0.0187(17) 0.029(2) 0.031(2) 0.0042(16) 0.0111(15) 0.0021(15)
C3 0.027(2) 0.051(3) 0.057(3) 0.026(2) 0.0159(19) 0.0106(19)
C4 0.036(2) 0.037(2) 0.028(2) 0.0028(17) 0.0106(17) -0.0053(17)
C5 0.039(2) 0.023(2) 0.044(2) 0.0028(18) 0.0117(19) 0.0006(17)
C6 0.0213(17) 0.034(2) 0.0264(19) 0.0023(16) 0.0047(15) 0.0018(16)
C7 0.032(2) 0.042(2) 0.036(2) -0.0050(19) -0.0005(17) -0.0016(18)
C8 0.0158(15) 0.030(2) 0.0301(19) 0.0040(16) 0.0019(14) 0.0010(15)
C9 0.0224(17) 0.027(2) 0.034(2) -0.0012(16) 0.0030(15) -0.0049(15)
C10 0.0292(19) 0.038(2) 0.042(2) -0.0080(19) 0.0085(17) -0.0016(18)
C11 0.032(2) 0.028(2) 0.063(3) -0.003(2) 0.0027(19) 0.0038(18)
C12 0.037(2) 0.030(2) 0.057(3) 0.015(2) 0.0022(19) 0.006(2)
C13 0.0286(19) 0.041(2) 0.037(2) 0.0114(19) 0.0055(17) 0.0072(17)
C14 0.0214(16) 0.0203(18) 0.0309(19) 0.0012(15) 0.0086(14) 0.0011(14)
C15 0.0263(18) 0.031(2) 0.040(2) -0.0007(18) 0.0066(16) -0.0024(17)
C16 0.0175(16) 0.030(2) 0.032(2) 0.0035(17) 0.0080(15) -0.0012(15)
C17 0.037(2) 0.036(2) 0.044(2) 0.009(2) 0.0131(19) -0.0050(18)
C18 0.042(2) 0.063(3) 0.040(3) 0.021(2) 0.012(2) -0.008(2)
C19 0.042(2) 0.087(4) 0.029(2) -0.001(2) 0.0135(19) -0.013(3)
C20 0.050(3) 0.057(3) 0.043(3) -0.015(2) 0.021(2) -0.006(2)
C21 0.035(2) 0.038(2) 0.035(2) 0.0017(18) 0.0160(17) 0.0005(18)
C22 0.0202(17) 0.0244(18) 0.0228(18) 0.0040(14) 0.0056(14) 0.0001(14)
C23 0.0201(17) 0.0256(19) 0.031(2) -0.0024(16) 0.0074(15) -0.0037(15)
C24 0.029(2) 0.038(2) 0.047(3) -0.0159(19) 0.0123(18) -0.0061(18)
C25 0.036(2) 0.042(2) 0.0277(19) -0.006(2) 0.0113(16) -0.008(2)
C26 0.039(2) 0.025(2) 0.047(3) -0.0042(18) 0.0121(19) 0.0002(17)
C27 0.0249(18) 0.0261(19) 0.0273(19) -0.0025(16) 0.0084(15) 0.0006(15)
C28 0.0312(19) 0.028(2) 0.037(2) 0.0033(17) 0.0017(16) 0.0034(17)
C29 0.0253(18) 0.038(2) 0.0278(19) -0.0021(17) 0.0062(15) 0.0130(17)
C30 0.0230(18) 0.055(3) 0.031(2) 0.007(2) 0.0011(16) -0.0002(18)
C31 0.028(2) 0.082(4) 0.039(3) 0.020(3) 0.0084(19) 0.011(2)
C32 0.063(3) 0.097(5) 0.032(3) 0.018(3) 0.018(2) 0.049(3)
C33 0.111(5) 0.065(4) 0.038(3) -0.013(3) 0.013(3) 0.041(4)
C34 0.084(4) 0.039(3) 0.036(2) -0.004(2) 0.015(2) 0.019(3)
C35 0.0214(17) 0.036(2) 0.0220(18) -0.0039(16) 0.0034(14) -0.0006(15)
C36 0.033(2) 0.054(3) 0.031(2) -0.004(2) 0.0025(17) 0.004(2)
C37 0.0226(17) 0.036(2) 0.036(2) -0.0118(18) 0.0106(16) -0.0052(17)
C38 0.055(3) 0.047(3) 0.044(3) -0.014(2) 0.006(2) -0.008(2)
C39 0.059(3) 0.046(3) 0.076(4) -0.029(3) 0.015(3) -0.010(3)
C40 0.064(3) 0.030(2) 0.088(4) -0.006(3) 0.031(3) -0.003(2)
C41 0.073(3) 0.039(3) 0.064(3) 0.003(2) 0.037(3) -0.004(2)
C42 0.054(3) 0.034(2) 0.043(2) -0.0072(19) 0.025(2) -0.0076(19)
C43 0.089(6) 0.128(8) 0.182(10) -0.055(8) -0.027(6) 0.025(6)
C44 0.034(2) 0.069(4) 0.067(3) 0.009(3) 0.005(2) 0.003(2)
C45 0.045(3) 0.061(4) 0.062(3) 0.012(3) 0.017(2) 0.021(2)
C46 0.057(3) 0.058(4) 0.064(3) 0.001(3) 0.023(3) 0.006(3)
C47 0.040(2) 0.061(4) 0.067(3) 0.003(3) 0.012(2) -0.004(2)
C48 0.033(2) 0.058(3) 0.069(3) 0.011(3) 0.013(2) 0.007(2)
C49 0.046(3) 0.048(3) 0.062(3) 0.007(3) 0.011(2) 0.010(2)
N1 0.0183(14) 0.0255(17) 0.0317(17) 0.0038(13) 0.0087(13) 0.0004(12)
N2 0.0156(14) 0.0278(17) 0.0293(16) 0.0047(14) 0.0058(13) 0.0024(13)
N3 0.0197(15) 0.0267(16) 0.0273(16) -0.0025(13) 0.0055(13) -0.0021(13)
N4 0.0204(15) 0.0258(16) 0.0278(16) -0.0034(13) 0.0063(13) 0.0013(13)
Cl1 0.0254(5) 0.0278(5) 0.0918(9) 0.0067(6) 0.0258(5) 0.0011(4)
Cl2 0.0216(4) 0.0316(5) 0.0356(5) -0.0025(4) 0.0092(3) -0.0002(4)

loop_
_atom_type_symbol
_atom_type_description
_atom_type_scat_dispersion_real
_atom_type_scat_dispersion_imag
_atom_type_scat_source
C C 0.0033 0.0016 'International Tables Vol C Tables 4.2.6.8 and 6.1.1.4'
H H 0.0000 0.0000 'International Tables Vol C Tables 4.2.6.8 and 6.1.1.4'
N N 0.0061 0.0033 'International Tables Vol C Tables 4.2.6.8 and 6.1.1.4'
Cl Cl 0.1484 0.1585 'International Tables Vol C Tables 4.2.6.8 and 6.1.1.4'

loop_
_geom_angle_atom_site_label_1
_geom_angle_atom_site_label_2
_geom_angle_atom_site_label_3
_geom_angle
N1 C1 C2 116.0(3)
N1 C1 N2 125.2(3)
N2 C1 C2 118.8(3)
C3 C2 C1 112.8(3)
C3 C2 C4 108.6(3)
C3 C2 C5 108.1(3)
C4 C2 C1 106.9(3)
C5 C2 C1 110.2(3)
C5 C2 C4 110.1(3)
C2 C3 H3A 109.5
C2 C3 H3B 109.5
C2 C3 H3C 109.5
H3A C3 H3B 109.5
H3A C3 H3C 109.5
H3B C3 H3C 109.5
C2 C4 H4A 109.5
C2 C4 H4B 109.5
C2 C4 H4C 109.5
H4A C4 H4B 109.5
H4A C4 H4C 109.5
H4B C4 H4C 109.5
C2 C5 H5A 109.5
C2 C5 H5B 109.5
C2 C5 H5C 109.5
H5A C5 H5B 109.5
H5A C5 H5C 109.5
H5B C5 H5C 109.5
C7 C6 H6 108.4
C8 C6 H6 108.4
C8 C6 C7 110.6(3)
N1 C6 H6 108.4
N1 C6 C7 107.9(3)
N1 C6 C8 113.0(3)
C6 C7 H7A 109.5
C6 C7 H7B 109.5
C6 C7 H7C 109.5
H7A C7 H7B 109.5
H7A C7 H7C 109.5
H7B C7 H7C 109.5
C9 C8 C6 122.3(3)
C9 C8 C13 118.8(4)
C13 C8 C6 118.8(3)
C8 C9 H9 119.8
C8 C9 C10 120.3(4)
C10 C9 H9 119.8
C9 C10 H10 120.0
C11 C10 C9 120.0(4)
C11 C10 H10 120.0
C10 C11 H11 119.9
C12 C11 C10 120.2(4)
C12 C11 H11 119.9
C11 C12 H12 120.3
C11 C12 C13 119.5(4)
C13 C12 H12 120.3
C8 C13 H13 119.4
C12 C13 C8 121.2(4)
C12 C13 H13 119.4
C15 C14 H14 108.2
C16 C14 H14 108.2
C16 C14 C15 110.8(3)
N2 C14 H14 108.2
N2 C14 C15 109.0(3)
N2 C14 C16 112.2(3)
C14 C15 H15A 109.5
C14 C15 H15B 109.5
C14 C15 H15C 109.5
H15A C15 H15B 109.5
H15A C15 H15C 109.5
H15B C15 H15C 109.5
C17 C16 C14 118.4(4)
C21 C16 C14 122.7(3)
C21 C16 C17 118.9(4)
C16 C17 H17 119.9
C18 C17 C16 120.2(4)
C18 C17 H17 119.9
C17 C18 H18 120.0
C19 C18 C17 120.0(4)
C19 C18 H18 120.0
C18 C19 H19 119.9
C18 C19 C20 120.3(4)
C20 C19 H19 119.9
C19 C20 H20 120.1
C19 C20 C21 119.8(5)
C21 C20 H20 120.1
C16 C21 C20 120.8(4)
C16 C21 H21 119.6
C20 C21 H21 119.6
N3 C22 C23 119.1(3)
N4 C22 C23 116.2(3)
N4 C22 N3 124.7(3)
C22 C23 C24 112.9(3)
C22 C23 C25 107.4(3)
C24 C23 C25 108.5(3)
C26 C23 C22 109.2(3)
C26 C23 C24 108.5(3)
C26 C23 C25 110.3(3)
C23 C24 H24A 109.5
C23 C24 H24B 109.5
C23 C24 H24C 109.5
H24A C24 H24B 109.5
H24A C24 H24C 109.5
H24B C24 H24C 109.5
C23 C25 H25A 109.5
C23 C25 H25B 109.5
C23 C25 H25C 109.5
H25A C25 H25B 109.5
H25A C25 H25C 109.5
H25B C25 H25C 109.5
C23 C26 H26A 109.5
C23 C26 H26B 109.5
C23 C26 H26C 109.5
H26A C26 H26B 109.5
H26A C26 H26C 109.5
H26B C26 H26C 109.5
C28 C27 H27 108.1
C29 C27 H27 108.1
C29 C27 C28 111.2(3)
N3 C27 H27 108.1
N3 C27 C28 108.7(3)
N3 C27 C29 112.4(3)
C27 C28 H28A 109.5
C27 C28 H28B 109.5
C27 C28 H28C 109.5
H28A C28 H28B 109.5
H28A C28 H28C 109.5
H28B C28 H28C 109.5
C30 C29 C27 122.7(4)
C34 C29 C27 118.6(4)
C34 C29 C30 118.7(4)
C29 C30 H30 119.7
C29 C30 C31 120.5(5)
C31 C30 H30 119.7
C30 C31 H31 120.1
C32 C31 C30 119.7(5)
C32 C31 H31 120.1
C31 C32 H32 120.0
C33 C32 C31 120.0(5)
C33 C32 H32 120.0
C32 C33 H33 119.9
C32 C33 C34 120.1(5)
C34 C33 H33 119.9
C29 C34 C33 120.9(5)
C29 C34 H34 119.6
C33 C34 H34 119.6
C36 C35 H35 108.4
C37 C35 H35 108.4
C37 C35 C36 111.4(3)
N4 C35 H35 108.4
N4 C35 C36 107.2(3)
N4 C35 C37 112.8(3)
C35 C36 H36A 109.5
C35 C36 H36B 109.5
C35 C36 H36C 109.5
H36A C36 H36B 109.5
H36A C36 H36C 109.5
H36B C36 H36C 109.5
C38 C37 C35 119.2(4)
C42 C37 C35 123.0(3)
C42 C37 C38 117.8(4)
C37 C38 H38 119.3
C39 C38 C37 121.3(5)
C39 C38 H38 119.3
C38 C39 H39 119.7
C40 C39 C38 120.6(5)
C40 C39 H39 119.7
C39 C40 H40 120.3
C39 C40 C41 119.3(5)
C41 C40 H40 120.3
C40 C41 H41 119.9
C40 C41 C42 120.2(5)
C42 C41 H41 119.9
C37 C42 C41 120.7(4)
C37 C42 H42 119.7
C41 C42 H42 119.7
H43A C43 H43B 109.5
H43A C43 H43C 109.5
H43B C43 H43C 109.5
C44 C43 H43A 109.5
C44 C43 H43B 109.5
C44 C43 H43C 109.5
C45 C44 C43 119.3(6)
C45 C44 C49 118.8(5)
C49 C44 C43 121.9(6)
C44 C45 H45 119.5
C46 C45 C44 121.0(5)
C46 C45 H45 119.5
C45 C46 H46 120.4
C45 C46 C47 119.2(5)
C47 C46 H46 120.4
C46 C47 H47 119.8
C48 C47 C46 120.4(5)
C48 C47 H47 119.8
C47 C48 H48 119.9
C49 C48 C47 120.3(5)
C49 C48 H48 119.9
C44 C49 H49 119.9
C48 C49 C44 120.2(5)
C48 C49 H49 119.9
C1 N1 C6 131.1(3)
C1 N1 H1 114(3)
C6 N1 H1 115(3)
C1 N2 C14 129.9(3)
C1 N2 H2 114(3)
C14 N2 H2 116(3)
C22 N3 C27 128.5(3)
C22 N3 H3 117(2)
C27 N3 H3 114(2)
C22 N4 C35 130.9(3)
C22 N4 H4 114(3)
C35 N4 H4 115(3)

loop_
_geom_bond_atom_site_label_1
_geom_bond_atom_site_label_2
_geom_bond_distance
C1 C2 1.535(5)
C1 N1 1.315(5)
C1 N2 1.322(4)
C2 C3 1.527(5)
C2 C4 1.534(5)
C2 C5 1.531(6)
C3 H3A 0.9800
C3 H3B 0.9800
C3 H3C 0.9800
C4 H4A 0.9800
C4 H4B 0.9800
C4 H4C 0.9800
C5 H5A 0.9800
C5 H5B 0.9800
C5 H5C 0.9800
C6 H6 1.0000
C6 C7 1.534(5)
C6 C8 1.524(5)
C6 N1 1.473(5)
C7 H7A 0.9800
C7 H7B 0.9800
C7 H7C 0.9800
C8 C9 1.375(5)
C8 C13 1.391(5)
C9 H9 0.9500
C9 C10 1.390(6)
C10 H10 0.9500
C10 C11 1.382(6)
C11 H11 0.9500
C11 C12 1.373(6)
C12 H12 0.9500
C12 C13 1.379(6)
C13 H13 0.9500
C14 H14 1.0000
C14 C15 1.526(5)
C14 C16 1.520(5)
C14 N2 1.467(5)
C15 H15A 0.9800
C15 H15B 0.9800
C15 H15C 0.9800
C16 C17 1.395(6)
C16 C21 1.384(6)
C17 H17 0.9500
C17 C18 1.392(6)
C18 H18 0.9500
C18 C19 1.380(8)
C19 H19 0.9500
C19 C20 1.380(7)
C20 H20 0.9500
C20 C21 1.389(6)
C21 H21 0.9500
C22 C23 1.532(5)
C22 N3 1.324(4)
C22 N4 1.319(5)
C23 C24 1.533(5)
C23 C25 1.536(5)
C23 C26 1.530(5)
C24 H24A 0.9800
C24 H24B 0.9800
C24 H24C 0.9800
C25 H25A 0.9800
C25 H25B 0.9800
C25 H25C 0.9800
C26 H26A 0.9800
C26 H26B 0.9800
C26 H26C 0.9800
C27 H27 1.0000
C27 C28 1.528(5)
C27 C29 1.521(5)
C27 N3 1.484(5)
C28 H28A 0.9800
C28 H28B 0.9800
C28 H28C 0.9800
C29 C30 1.380(6)
C29 C34 1.380(6)
C30 H30 0.9500
C30 C31 1.390(6)
C31 H31 0.9500
C31 C32 1.381(8)
C32 H32 0.9500
C32 C33 1.364(9)
C33 H33 0.9500
C33 C34 1.383(7)
C34 H34 0.9500
C35 H35 1.0000
C35 C36 1.530(5)
C35 C37 1.515(6)
C35 N4 1.475(5)
C36 H36A 0.9800
C36 H36B 0.9800
C36 H36C 0.9800
C37 C38 1.401(6)
C37 C42 1.372(6)
C38 H38 0.9500
C38 C39 1.370(8)
C39 H39 0.9500
C39 C40 1.369(8)
C40 H40 0.9500
C40 C41 1.378(8)
C41 H41 0.9500
C41 C42 1.400(6)
C42 H42 0.9500
C43 H43A 0.9800
C43 H43B 0.9800
C43 H43C 0.9800
C43 C44 1.449(10)
C44 C45 1.390(8)
C44 C49 1.395(7)
C45 H45 0.9500
C45 C46 1.368(8)
C46 H46 0.9500
C46 C47 1.387(7)
C47 H47 0.9500
C47 C48 1.376(8)
C48 H48 0.9500
C48 C49 1.364(7)
C49 H49 0.9500
N1 H1 0.85(4)
N2 H2 0.77(4)
N3 H3 0.88(4)
N4 H4 0.85(4)

loop_
_geom_torsion_atom_site_label_1
_geom_torsion_atom_site_label_2
_geom_torsion_atom_site_label_3
_geom_torsion_atom_site_label_4
_geom_torsion
C2 C1 N1 C6 -171.5(3)
C2 C1 N2 C14 -169.5(3)
C6 C8 C9 C10 -176.0(3)
C6 C8 C13 C12 176.1(4)
C7 C6 C8 C9 90.8(4)
C7 C6 C8 C13 -85.8(4)
C7 C6 N1 C1 141.2(4)
C8 C6 N1 C1 -96.2(4)
C8 C9 C10 C11 -0.2(6)
C9 C8 C13 C12 -0.6(6)
C9 C10 C11 C12 0.0(6)
C10 C11 C12 C13 0.0(6)
C11 C12 C13 C8 0.4(6)
C13 C8 C9 C10 0.5(5)
C14 C16 C17 C18 177.0(4)
C14 C16 C21 C20 -177.4(4)
C15 C14 C16 C17 -70.5(4)
C15 C14 C16 C21 108.0(4)
C15 C14 N2 C1 142.5(4)
C16 C14 N2 C1 -94.3(4)
C16 C17 C18 C19 0.4(7)
C17 C16 C21 C20 1.1(6)
C17 C18 C19 C20 1.3(7)
C18 C19 C20 C21 -1.8(7)
C19 C20 C21 C16 0.6(6)
C21 C16 C17 C18 -1.6(6)
C23 C22 N3 C27 -166.0(3)
C23 C22 N4 C35 -165.2(3)
C27 C29 C30 C31 -177.7(4)
C27 C29 C34 C33 178.2(4)
C28 C27 C29 C30 94.7(4)
C28 C27 C29 C34 -83.2(4)
C28 C27 N3 C22 137.3(4)
C29 C27 N3 C22 -99.1(4)
C29 C30 C31 C32 0.1(6)
C30 C29 C34 C33 0.2(7)
C30 C31 C32 C33 -0.9(7)
C31 C32 C33 C34 1.4(8)
C32 C33 C34 C29 -1.0(8)
C34 C29 C30 C31 0.2(6)
C35 C37 C38 C39 177.9(4)
C35 C37 C42 C41 -177.8(4)
C36 C35 C37 C38 -61.2(4)
C36 C35 C37 C42 117.5(4)
C36 C35 N4 C22 136.0(4)
C37 C35 N4 C22 -101.0(4)
C37 C38 C39 C40 -0.4(8)
C38 C37 C42 C41 0.9(6)
C38 C39 C40 C41 1.5(8)
C39 C40 C41 C42 -1.5(8)
C40 C41 C42 C37 0.2(7)
C42 C37 C38 C39 -0.9(7)
C43 C44 C45 C46 178.0(8)
C43 C44 C49 C48 -179.2(8)
C44 C45 C46 C47 2.5(8)
C45 C44 C49 C48 1.7(8)
C45 C46 C47 C48 -0.8(8)
C46 C47 C48 C49 -0.3(8)
C47 C48 C49 C44 -0.2(8)
C49 C44 C45 C46 -2.9(8)
N1 C1 C2 C3 167.3(3)
N1 C1 C2 C4 -73.4(4)
N1 C1 C2 C5 46.2(4)
N1 C1 N2 C14 8.7(6)
N1 C6 C8 C9 -30.4(5)
N1 C6 C8 C13 153.1(3)
N2 C1 C2 C3 -14.4(5)
N2 C1 C2 C4 104.9(4)
N2 C1 C2 C5 -135.4(3)
N2 C1 N1 C6 10.3(6)
N2 C14 C16 C17 167.4(3)
N2 C14 C16 C21 -14.1(5)
N3 C22 C23 C24 -8.3(5)
N3 C22 C23 C25 111.2(4)
N3 C22 C23 C26 -129.1(3)
N3 C22 N4 C35 16.8(6)
N3 C27 C29 C30 -27.5(5)
N3 C27 C29 C34 154.6(4)
N4 C22 C23 C24 173.5(3)
N4 C22 C23 C25 -66.9(4)
N4 C22 C23 C26 52.7(4)
N4 C22 N3 C27 12.0(6)
N4 C35 C37 C38 178.2(3)
N4 C35 C37 C42 -3.1(5)
